data_1577248
loop_
_publ_author_name
'Jiang, Huikang'
'Ye, Ning'
'Peng, Guang'
'Chen, Jindong'

_publ_section_title
;
 A[A6Ch][Si12P20] (A = Sr, Ba; Ch = S, Se, Te): Achieving Wide Band Gap of
 Pnictides by Constructing [A6Ch] octahedral ionic units
;
_journal_name_full 'Chemical Science'
_journal_paper_doi 10.1039/D6SC00313C
_journal_year 2026
_chemical_formula_moiety 'Ba6 P20 S Si12, Ba'
_chemical_formula_sum 'Ba7 P20 S Si12'
_chemical_formula_weight 1949.92
_space_group_crystal_system cubic
_space_group_IT_number 225
_space_group_name_Hall '-F 4 2 3'
_space_group_name_H-M_alt 'F m -3 m'
_audit_creation_date 2025-10-10
_audit_creation_method
;
Olex2 1.5
(compiled 2025.07.13 svn.rb7424aed for OlexSys, GUI svn.r7314)
;
_audit_update_record
;
2026-01-10 deposited with the CCDC.	2026-04-29 downloaded from the CCDC.
;
_cell_angle_alpha 90
_cell_angle_beta 90
_cell_angle_gamma 90
_cell_formula_units_Z 4
_cell_length_a 15.701
_cell_length_b 15.701
_cell_length_c 15.701
_cell_measurement_reflns_used 5523
_cell_measurement_temperature 293.00
_cell_measurement_theta_max 27.35
_cell_measurement_theta_min 2.25
_cell_volume 3870.633
_computing_cell_refinement 'SAINT V8.40A (Bruker, 2019)'
_computing_data_reduction 'SAINT V8.40A (Bruker, 2019)'
_computing_molecular_graphics 'Olex2 1.5 (Dolomanov et al., 2009)'
_computing_publication_material 'Olex2 1.5 (Dolomanov et al., 2009)'
_computing_structure_refinement 'XL  (Sheldrick, 2008)'
_computing_structure_solution 'SHELXT 2018/2 (Sheldrick, 2018)'
_diffrn_ambient_temperature 293.00
_diffrn_measured_fraction_theta_full 0.973
_diffrn_measured_fraction_theta_max 0.978
_diffrn_measurement_device_type 'Bruker APEX-II CCD'
_diffrn_measurement_method '\f and \w scans'
_diffrn_radiation_type MoK\a
_diffrn_radiation_wavelength 0.71073
_diffrn_reflns_av_R_equivalents 0.0390
_diffrn_reflns_av_unetI/netI 0.0103
_diffrn_reflns_Laue_measured_fraction_full 0.973
_diffrn_reflns_Laue_measured_fraction_max 0.978
_diffrn_reflns_limit_h_max 20
_diffrn_reflns_limit_h_min -20
_diffrn_reflns_limit_k_max 19
_diffrn_reflns_limit_k_min -20
_diffrn_reflns_limit_l_max 19
_diffrn_reflns_limit_l_min -19
_diffrn_reflns_number 8782
_diffrn_reflns_point_group_measured_fraction_full 0.973
_diffrn_reflns_point_group_measured_fraction_max 0.978
_diffrn_reflns_theta_full 25.242
_diffrn_reflns_theta_max 27.312
_diffrn_reflns_theta_min 2.247
_diffrn_source_current 1.4
_diffrn_source_power 0.07
_diffrn_source_voltage 50.0
_diffrn_standards_number 0
_exptl_absorpt_coefficient_mu 8.267
_exptl_absorpt_correction_T_max 0.7455
_exptl_absorpt_correction_T_min 0.5869
_exptl_absorpt_correction_type none
_exptl_absorpt_process_details
;
SADABS-2016/2 (Bruker,2016/2) was used for absorption correction.
wR2(int) was 0.0684 before and 0.0526 after correction.
The Ratio of minimum to maximum transmission is 0.7873.
The \l/2 correction factor is Not present.
;
_exptl_crystal_colour 'clear orangish orange'
_exptl_crystal_colour_lustre clear
_exptl_crystal_colour_modifier orangish
_exptl_crystal_colour_primary orange
_exptl_crystal_density_diffrn 3.346
_exptl_crystal_description block
_exptl_crystal_F_000 3504
_exptl_crystal_size_max 0.11
_exptl_crystal_size_mid 0.11
_exptl_crystal_size_min 0.1
_refine_diff_density_max 0.688
_refine_diff_density_min -0.554
_refine_diff_density_rms 0.063
_refine_ls_extinction_coef 0.00027(3)
_refine_ls_extinction_expression Fc^*^=kFc[1+0.001xFc^2^\l^3^/sin(2\q)]^-1/4^
_refine_ls_extinction_method 'SHELXL-2018/3 (Sheldrick 2018)'
_refine_ls_goodness_of_fit_ref 1.191
_refine_ls_hydrogen_treatment undef
_refine_ls_matrix_type full
_refine_ls_number_parameters 18
_refine_ls_number_reflns 265
_refine_ls_number_restraints 0
_refine_ls_restrained_S_all 1.191
_refine_ls_R_factor_all 0.0111
_refine_ls_R_factor_gt 0.0110
_refine_ls_shift/su_max 0.000
_refine_ls_shift/su_mean 0.000
_refine_ls_structure_factor_coef Fsqd
_refine_ls_weighting_details 'w=1/[\s^2^(Fo^2^)+20.0987P] where P=(Fo^2^+2Fc^2^)/3'
_refine_ls_weighting_scheme calc
_refine_ls_wR_factor_gt 0.0228
_refine_ls_wR_factor_ref 0.0228
_reflns_Friedel_coverage 0.000
_reflns_number_gt 263
_reflns_number_total 265
_reflns_threshold_expression 'I > 2\s(I)'
_cod_data_source_file d6sc00313c2.cif
_cod_data_source_block ba[ba6s][si12p20]
_cod_original_cell_volume 3871.0
_cod_database_code 1577248
_shelx_shelxl_version_number 2018/3
_shelx_space_group_comment
;
The symmetry employed for this shelxl refinement is uniquely defined
by the following loop, which should always be used as a source of
symmetry information in preference to the above space-group names.
They are only intended as comments.
;
_shelx_estimated_absorpt_t_max 0.492
_shelx_estimated_absorpt_t_min 0.463
_olex2_refinement_description
;
;
_olex2_submission_special_instructions 'No special instructions were received'

loop_
_space_group_symop_operation_xyz
'x, y, z'
'-x, -y, z'
'-x, y, -z'
'x, -y, -z'
'z, x, y'
'z, -x, -y'
'-z, -x, y'
'-z, x, -y'
'y, z, x'
'-y, z, -x'
'y, -z, -x'
'-y, -z, x'
'y, x, -z'
'-y, -x, -z'
'y, -x, z'
'-y, x, z'
'x, z, -y'
'-x, z, y'
'-x, -z, -y'
'x, -z, y'
'z, y, -x'
'z, -y, x'
'-z, y, x'
'-z, -y, -x'
'x, y+1/2, z+1/2'
'-x, -y+1/2, z+1/2'
'-x, y+1/2, -z+1/2'
'x, -y+1/2, -z+1/2'
'z, x+1/2, y+1/2'
'z, -x+1/2, -y+1/2'
'-z, -x+1/2, y+1/2'
'-z, x+1/2, -y+1/2'
'y, z+1/2, x+1/2'
'-y, z+1/2, -x+1/2'
'y, -z+1/2, -x+1/2'
'-y, -z+1/2, x+1/2'
'y, x+1/2, -z+1/2'
'-y, -x+1/2, -z+1/2'
'y, -x+1/2, z+1/2'
'-y, x+1/2, z+1/2'
'x, z+1/2, -y+1/2'
'-x, z+1/2, y+1/2'
'-x, -z+1/2, -y+1/2'
'x, -z+1/2, y+1/2'
'z, y+1/2, -x+1/2'
'z, -y+1/2, x+1/2'
'-z, y+1/2, x+1/2'
'-z, -y+1/2, -x+1/2'
'x+1/2, y, z+1/2'
'-x+1/2, -y, z+1/2'
'-x+1/2, y, -z+1/2'
'x+1/2, -y, -z+1/2'
'z+1/2, x, y+1/2'
'z+1/2, -x, -y+1/2'
'-z+1/2, -x, y+1/2'
'-z+1/2, x, -y+1/2'
'y+1/2, z, x+1/2'
'-y+1/2, z, -x+1/2'
'y+1/2, -z, -x+1/2'
'-y+1/2, -z, x+1/2'
'y+1/2, x, -z+1/2'
'-y+1/2, -x, -z+1/2'
'y+1/2, -x, z+1/2'
'-y+1/2, x, z+1/2'
'x+1/2, z, -y+1/2'
'-x+1/2, z, y+1/2'
'-x+1/2, -z, -y+1/2'
'x+1/2, -z, y+1/2'
'z+1/2, y, -x+1/2'
'z+1/2, -y, x+1/2'
'-z+1/2, y, x+1/2'
'-z+1/2, -y, -x+1/2'
'x+1/2, y+1/2, z'
'-x+1/2, -y+1/2, z'
'-x+1/2, y+1/2, -z'
'x+1/2, -y+1/2, -z'
'z+1/2, x+1/2, y'
'z+1/2, -x+1/2, -y'
'-z+1/2, -x+1/2, y'
'-z+1/2, x+1/2, -y'
'y+1/2, z+1/2, x'
'-y+1/2, z+1/2, -x'
'y+1/2, -z+1/2, -x'
'-y+1/2, -z+1/2, x'
'y+1/2, x+1/2, -z'
'-y+1/2, -x+1/2, -z'
'y+1/2, -x+1/2, z'
'-y+1/2, x+1/2, z'
'x+1/2, z+1/2, -y'
'-x+1/2, z+1/2, y'
'-x+1/2, -z+1/2, -y'
'x+1/2, -z+1/2, y'
'z+1/2, y+1/2, -x'
'z+1/2, -y+1/2, x'
'-z+1/2, y+1/2, x'
'-z+1/2, -y+1/2, -x'
'-x, -y, -z'
'x, y, -z'
'x, -y, z'
'-x, y, z'
'-z, -x, -y'
'-z, x, y'
'z, x, -y'
'z, -x, y'
'-y, -z, -x'
'y, -z, x'
'-y, z, x'
'y, z, -x'
'-y, -x, z'
'y, x, z'
'-y, x, -z'
'y, -x, -z'
'-x, -z, y'
'x, -z, -y'
'x, z, y'
'-x, z, -y'
'-z, -y, x'
'-z, y, -x'
'z, -y, -x'
'z, y, x'
'-x, -y+1/2, -z+1/2'
'x, y+1/2, -z+1/2'
'x, -y+1/2, z+1/2'
'-x, y+1/2, z+1/2'
'-z, -x+1/2, -y+1/2'
'-z, x+1/2, y+1/2'
'z, x+1/2, -y+1/2'
'z, -x+1/2, y+1/2'
'-y, -z+1/2, -x+1/2'
'y, -z+1/2, x+1/2'
'-y, z+1/2, x+1/2'
'y, z+1/2, -x+1/2'
'-y, -x+1/2, z+1/2'
'y, x+1/2, z+1/2'
'-y, x+1/2, -z+1/2'
'y, -x+1/2, -z+1/2'
'-x, -z+1/2, y+1/2'
'x, -z+1/2, -y+1/2'
'x, z+1/2, y+1/2'
'-x, z+1/2, -y+1/2'
'-z, -y+1/2, x+1/2'
'-z, y+1/2, -x+1/2'
'z, -y+1/2, -x+1/2'
'z, y+1/2, x+1/2'
'-x+1/2, -y, -z+1/2'
'x+1/2, y, -z+1/2'
'x+1/2, -y, z+1/2'
'-x+1/2, y, z+1/2'
'-z+1/2, -x, -y+1/2'
'-z+1/2, x, y+1/2'
'z+1/2, x, -y+1/2'
'z+1/2, -x, y+1/2'
'-y+1/2, -z, -x+1/2'
'y+1/2, -z, x+1/2'
'-y+1/2, z, x+1/2'
'y+1/2, z, -x+1/2'
'-y+1/2, -x, z+1/2'
'y+1/2, x, z+1/2'
'-y+1/2, x, -z+1/2'
'y+1/2, -x, -z+1/2'
'-x+1/2, -z, y+1/2'
'x+1/2, -z, -y+1/2'
'x+1/2, z, y+1/2'
'-x+1/2, z, -y+1/2'
'-z+1/2, -y, x+1/2'
'-z+1/2, y, -x+1/2'
'z+1/2, -y, -x+1/2'
'z+1/2, y, x+1/2'
'-x+1/2, -y+1/2, -z'
'x+1/2, y+1/2, -z'
'x+1/2, -y+1/2, z'
'-x+1/2, y+1/2, z'
'-z+1/2, -x+1/2, -y'
'-z+1/2, x+1/2, y'
'z+1/2, x+1/2, -y'
'z+1/2, -x+1/2, y'
'-y+1/2, -z+1/2, -x'
'y+1/2, -z+1/2, x'
'-y+1/2, z+1/2, x'
'y+1/2, z+1/2, -x'
'-y+1/2, -x+1/2, z'
'y+1/2, x+1/2, z'
'-y+1/2, x+1/2, -z'
'y+1/2, -x+1/2, -z'
'-x+1/2, -z+1/2, y'
'x+1/2, -z+1/2, -y'
'x+1/2, z+1/2, y'
'-x+1/2, z+1/2, -y'
'-z+1/2, -y+1/2, x'
'-z+1/2, y+1/2, -x'
'z+1/2, -y+1/2, -x'
'z+1/2, y+1/2, x'

loop_
_atom_site_label
_atom_site_type_symbol
_atom_site_fract_x
_atom_site_fract_y
_atom_site_fract_z
_atom_site_U_iso_or_equiv
_atom_site_adp_type
_atom_site_occupancy
_atom_site_site_symmetry_order
_atom_site_calc_flag
_atom_site_refinement_flags_posn
_atom_site_refinement_flags_adp
_atom_site_refinement_flags_occupancy
_atom_site_disorder_assembly
_atom_site_disorder_group
Ba1 Ba 0.20640(2) 0.500000 0.500000 0.01396(11) Uani 1 8 d S T P . .
P1 P 0.32898(3) 0.32898(3) 0.500000 0.01117(17) Uani 1 4 d S T P . .
P2 P 0.16436(3) 0.33564(3) 0.33564(3) 0.0095(2) Uani 1 6 d S T P . .
S1 S 0.000000 0.500000 0.500000 0.0121(5) Uani 1 48 d S T P . .
Si1 Si 0.250000 0.250000 0.41242(5) 0.00917(17) Uani 1 4 d S T P . .
Ba2 Ba 0.500000 0.500000 0.500000 0.0708(4) Uani 1 48 d S T P . .

loop_
_atom_site_aniso_label
_atom_site_aniso_U_11
_atom_site_aniso_U_22
_atom_site_aniso_U_33
_atom_site_aniso_U_23
_atom_site_aniso_U_13
_atom_site_aniso_U_12
Ba1 0.01199(16) 0.01494(12) 0.01494(12) 0.000 0.000 0.000
P1 0.0118(2) 0.0118(2) 0.0100(4) 0.000 0.000 -0.0021(3)
P2 0.0095(2) 0.0095(2) 0.0095(2) 0.00048(19) -0.00048(19) -0.00048(19)
S1 0.0121(5) 0.0121(5) 0.0121(5) 0.000 0.000 0.000
Si1 0.0101(2) 0.0101(2) 0.0074(4) 0.000 0.000 0.0004(3)
Ba2 0.0708(4) 0.0708(4) 0.0708(4) 0.000 0.000 0.000

loop_
_atom_type_symbol
_atom_type_description
_atom_type_scat_dispersion_real
_atom_type_scat_dispersion_imag
_atom_type_scat_source
Ba Ba -0.3244 2.2819 'International Tables Vol C Tables 4.2.6.8 and 6.1.1.4'
P P 0.1023 0.0942 'International Tables Vol C Tables 4.2.6.8 and 6.1.1.4'
S S 0.1246 0.1234 'International Tables Vol C Tables 4.2.6.8 and 6.1.1.4'
Si Si 0.0817 0.0704 'International Tables Vol C Tables 4.2.6.8 and 6.1.1.4'

loop_
_geom_angle_atom_site_label_1
_geom_angle_atom_site_label_2
_geom_angle_atom_site_label_3
_geom_angle
_geom_angle_site_symmetry_1
_geom_angle_site_symmetry_3
_geom_angle_publ_flag
Ba1 Ba1 Ba1 60.0 173_556 57_455 ?
Ba1 Ba1 Ba1 60.0 153_565 173_556 ?
Ba1 Ba1 Ba1 90.0 153_565 57_455 ?
P1 Ba1 Ba1 80.633(14) . 173_556 ?
P1 Ba1 Ba1 80.633(14) 9 153_565 ?
P1 Ba1 Ba1 114.328(9) 11_566 173_556 ?
P1 Ba1 Ba1 170.633(14) 9 57_455 ?
P1 Ba1 Ba1 114.328(9) 99_565 57_455 ?
P1 Ba1 Ba1 114.328(9) . 153_565 ?
P1 Ba1 Ba1 114.328(9) . 57_455 ?
P1 Ba1 Ba1 170.633(14) 99_565 173_556 ?
P1 Ba1 Ba1 114.328(9) 99_565 153_565 ?
P1 Ba1 Ba1 170.633(14) 11_566 153_565 ?
P1 Ba1 Ba1 114.328(9) 9 173_556 ?
P1 Ba1 Ba1 80.633(14) 11_566 57_455 ?
P1 Ba1 P1 70.159(14) 11_566 99_565 ?
P1 Ba1 P1 70.159(14) 99_565 9 ?
P1 Ba1 P1 108.73(3) 11_566 9 ?
P1 Ba1 P1 70.159(14) 11_566 . ?
P1 Ba1 P1 108.73(3) 99_565 . ?
P1 Ba1 P1 70.159(14) . 9 ?
P1 Ba1 P2 132.007(9) 9 98_556 ?
P1 Ba1 P2 62.493(11) 99_565 4_566 ?
P1 Ba1 P2 132.007(9) . 99_565 ?
P1 Ba1 P2 62.493(11) 9 . ?
P1 Ba1 P2 62.493(11) 99_565 99_565 ?
P1 Ba1 P2 132.007(9) 99_565 98_556 ?
P1 Ba1 P2 132.007(9) 11_566 99_565 ?
P1 Ba1 P2 62.493(11) . . ?
P1 Ba1 P2 132.007(9) 11_566 . ?
P1 Ba1 P2 62.493(11) 9 99_565 ?
P1 Ba1 P2 132.007(9) 9 4_566 ?
P1 Ba1 P2 132.007(9) 99_565 . ?
P1 Ba1 P2 62.493(11) . 98_556 ?
P1 Ba1 P2 62.493(11) 11_566 4_566 ?
P1 Ba1 P2 62.493(11) 11_566 98_556 ?
P1 Ba1 P2 132.007(9) . 4_566 ?
P2 Ba1 Ba1 51.840(9) 98_556 173_556 ?
P2 Ba1 Ba1 51.840(9) . 173_556 ?
P2 Ba1 Ba1 51.840(8) . 153_565 ?
P2 Ba1 Ba1 111.479(9) 99_565 173_556 ?
P2 Ba1 Ba1 111.480(9) . 57_455 ?
P2 Ba1 Ba1 111.480(9) 99_565 57_455 ?
P2 Ba1 Ba1 111.480(9) 4_566 173_556 ?
P2 Ba1 Ba1 51.840(8) 98_556 57_455 ?
P2 Ba1 Ba1 111.479(9) 98_556 153_565 ?
P2 Ba1 Ba1 51.840(9) 99_565 153_565 ?
P2 Ba1 Ba1 111.480(9) 4_566 153_565 ?
P2 Ba1 Ba1 51.840(9) 4_566 57_455 ?
P2 Ba1 P2 88.185(4) . 98_556 ?
P2 Ba1 P2 159.50(2) . 4_566 ?
P2 Ba1 P2 88.185(4) 4_566 98_556 ?
P2 Ba1 P2 159.50(2) 99_565 98_556 ?
P2 Ba1 P2 88.185(4) 4_566 99_565 ?
P2 Ba1 P2 88.185(4) . 99_565 ?
S1 Ba1 Ba1 45.0 . 57_455 ?
S1 Ba1 Ba1 45.0 . 153_565 ?
S1 Ba1 Ba1 45.0 . 173_556 ?
S1 Ba1 P1 125.633(14) . 11_566 ?
S1 Ba1 P1 125.633(14) . . ?
S1 Ba1 P1 125.633(14) . 99_565 ?
S1 Ba1 P1 125.633(14) . 9 ?
S1 Ba1 P2 79.748(11) . 4_566 ?
S1 Ba1 P2 79.748(11) . . ?
S1 Ba1 P2 79.748(11) . 98_556 ?
S1 Ba1 P2 79.748(11) . 99_565 ?
Ba1 P1 Ba1 161.27(3) . 5 ?
Si1 P1 Ba1 97.358(10) . 5 ?
Si1 P1 Ba1 97.359(10) 169_556 . ?
Si1 P1 Ba1 97.359(10) 169_556 5 ?
Si1 P1 Ba1 97.359(10) . . ?
Si1 P1 Si1 76.19(4) 169_556 . ?
Ba1 P2 Ba1 76.320(17) 173_556 153_565 ?
Ba1 P2 Ba1 76.320(17) 173_556 . ?
Ba1 P2 Ba1 76.320(17) 153_565 . ?
Si1 P2 Ba1 157.88(4) 9 173_556 ?
Si1 P2 Ba1 86.371(17) . 173_556 ?
Si1 P2 Ba1 86.371(17) 79 173_556 ?
Si1 P2 Ba1 86.371(17) 79 153_565 ?
Si1 P2 Ba1 157.88(4) . 153_565 ?
Si1 P2 Ba1 86.371(17) 9 . ?
Si1 P2 Ba1 86.371(17) . . ?
Si1 P2 Ba1 157.88(4) 79 . ?
Si1 P2 Ba1 86.371(17) 9 153_565 ?
Si1 P2 Si1 106.43(3) . 9 ?
Si1 P2 Si1 106.43(3) . 79 ?
Si1 P2 Si1 106.43(3) 79 9 ?
Ba1 S1 Ba1 90.0 153_565 . ?
Ba1 S1 Ba1 90.0 57_455 . ?
Ba1 S1 Ba1 90.0 57_455 173_556 ?
Ba1 S1 Ba1 180.0 97_566 . ?
Ba1 S1 Ba1 90.0 153_565 97_566 ?
Ba1 S1 Ba1 90.0 173_556 . ?
Ba1 S1 Ba1 180.0 153_565 57_455 ?
Ba1 S1 Ba1 90.0 77_455 . ?
Ba1 S1 Ba1 90.0 153_565 173_556 ?
Ba1 S1 Ba1 90.0 97_566 173_556 ?
Ba1 S1 Ba1 90.0 57_455 77_455 ?
Ba1 S1 Ba1 180.0 77_455 173_556 ?
Ba1 S1 Ba1 90.0 97_566 77_455 ?
Ba1 S1 Ba1 90.0 153_565 77_455 ?
Ba1 S1 Ba1 90.0 57_455 97_566 ?
P1 Si1 P1 103.80(4) 169_556 . ?
P1 Si1 P2 109.291(14) 169_556 74 ?
P1 Si1 P2 109.291(14) . 74 ?
P1 Si1 P2 109.291(14) 169_556 . ?
P1 Si1 P2 109.291(14) . . ?
P1 Si1 Si1 51.90(2) . 169_556 ?
P1 Si1 Si1 51.90(2) 169_556 169_556 ?
P2 Si1 P2 115.26(6) 74 . ?
P2 Si1 Si1 122.37(3) 74 169_556 ?
P2 Si1 Si1 122.37(3) . 169_556 ?
Ba1 Ba2 Ba1 90.0 . 105_666 ?
Ba1 Ba2 Ba1 90.0 105_666 97_666 ?
Ba1 Ba2 Ba1 180.0 . 97_666 ?
Ba1 Ba2 Ba1 90.0 105_666 5 ?
Ba1 Ba2 Ba1 90.0 . 5 ?
Ba1 Ba2 Ba1 90.0 97_666 9 ?
Ba1 Ba2 Ba1 90.0 97_666 101_666 ?
Ba1 Ba2 Ba1 180.0 5 101_666 ?
Ba1 Ba2 Ba1 90.0 . 101_666 ?
Ba1 Ba2 Ba1 90.0 105_666 101_666 ?
Ba1 Ba2 Ba1 90.0 . 9 ?
Ba1 Ba2 Ba1 180.0 105_666 9 ?
Ba1 Ba2 Ba1 90.0 97_666 5 ?
Ba1 Ba2 Ba1 90.0 101_666 9 ?
Ba1 Ba2 Ba1 90.0 5 9 ?

loop_
_geom_bond_atom_site_label_1
_geom_bond_atom_site_label_2
_geom_bond_distance
_geom_bond_site_symmetry_2
_geom_bond_publ_flag
Ba1 Ba1 4.5830(4) 57_455 ?
Ba1 Ba1 4.5830(4) 153_565 ?
Ba1 Ba1 4.5830(4) 173_556 ?
Ba1 P1 3.3038(2) 99_565 ?
Ba1 P1 3.3038(2) 9 ?
Ba1 P1 3.3038(2) . ?
Ba1 P1 3.3038(2) 11_566 ?
Ba1 P2 3.7088(7) 4_566 ?
Ba1 P2 3.7088(7) 98_556 ?
Ba1 P2 3.7088(7) . ?
Ba1 P2 3.7088(7) 99_565 ?
Ba1 S1 3.2407(3) . ?
P1 Si1 2.2286(8) 169_556 ?
P1 Si1 2.2286(8) . ?
P2 Si1 2.2517(5) . ?
P2 Si1 2.2517(5) 79 ?
P2 Si1 2.2517(5) 9 ?
Si1 Si1 2.7501(15) 169_556 ?
